data_2312501
loop_
_publ_author_name
'Goll&#xe9;-Leidreiter, Philipp'
'Bhat, Shrikant'
'Wiehl, Leonore'
'Wen, Qingbo'
'Kroll, Peter'
'Ishikawa, Ryo'
'Etter, Martin'
'Farla, Robert'
'Ikuhara, Yuichi'
'Riedel, Ralf'
'Kolb, Ute'

_publ_section_title
;
 Crystal structures of two new high-pressure oxynitrides with composition
 SnGe<sub>4</sub>N<sub>4</sub>O<sub>4</sub>, from single-crystal electron
 diffraction.
;
_journal_coeditor_code JE5053SUP1
_journal_issue 3
_journal_name_full 'Acta crystallographica Section B, Structural science, crystal engineering and materials'
_journal_paper_doi 10.1107/S2052520624002683
_journal_volume 80
_journal_year 2024
_chemical_formula_moiety 'Ge4 N4 O4 Sn'
_chemical_formula_sum 'Ge24 N24 O24 Sn6'
_chemical_formula_weight 3174.6
_space_group_IT_number 166
_space_group_name_Hall '-R 3 2"'
_space_group_name_H-M_alt 'R -3 m :H'
_symmetry_cell_setting trigonal
_symmetry_Int_Tables_number 166
_symmetry_space_group_name_Hall '-R 3 2"'
_symmetry_space_group_name_H-M 'R -3 m :H'
_cell_angle_alpha 90
_cell_angle_beta 90
_cell_angle_gamma 120
_cell_formula_units_Z 1
_cell_length_a 5.846(1)
_cell_length_b 5.846(1)
_cell_length_c 28.230(5)
_cell_measurement_reflns_used none
_cell_measurement_temperature ?
_cell_measurement_theta_max none
_cell_measurement_theta_min none
_cell_volume 835.5(3)
_diffrn_ambient_temperature 293
_diffrn_detector 'gatan ultrascan 4000'
_diffrn_measured_fraction_theta_full 0.99
_diffrn_measured_fraction_theta_max 0.99
_diffrn_measurement_device 'transmission electron microscope'
_diffrn_measurement_device_type 'Tecnai F30 ST'
_diffrn_measurement_method 'ADT with precession'
_diffrn_radiation_probe electron
_diffrn_radiation_type electron
_diffrn_radiation_wavelength 0.0197
_diffrn_reflns_av_unetI/netI 0.1149
_diffrn_reflns_limit_h_max 11
_diffrn_reflns_limit_h_min -11
_diffrn_reflns_limit_k_max 10
_diffrn_reflns_limit_k_min -10
_diffrn_reflns_limit_l_max 56
_diffrn_reflns_limit_l_min -56
_diffrn_reflns_number 32673
_diffrn_reflns_theta_full 1.15
_diffrn_reflns_theta_max 1.15
_diffrn_reflns_theta_min 0.06
_diffrn_standards_decay_% none
_diffrn_standards_interval_count none
_diffrn_standards_interval_time none
_diffrn_standards_number none
_exptl_absorpt_coefficient_mu 0
_exptl_absorpt_correction_type none
_exptl_crystal_density_diffrn 6.3092
_exptl_crystal_F_000 342.882
_refine_diff_density_max 1.08
_refine_diff_density_min -1.12
_refine_ls_extinction_method none
_refine_ls_goodness_of_fit_gt 4.3835
_refine_ls_goodness_of_fit_ref 3.6465
_refine_ls_number_constraints 0
_refine_ls_number_parameters 88
_refine_ls_number_reflns 2279
_refine_ls_number_restraints 0
_refine_ls_R_factor_all 0.1651
_refine_ls_R_factor_gt 0.1452
_refine_ls_shift/su_max 0.0469
_refine_ls_shift/su_mean 0.0111
_refine_ls_structure_factor_coef F
_refine_ls_weighting_details 'calc w=1/[\s^2^(Fo)+(0.01P)^2^+0.0000P] where P=(Fo+2Fc)/3'
_refine_ls_weighting_scheme sigma
_refine_ls_wR_factor_gt 0.1591
_refine_ls_wR_factor_ref 0.1624
_reflns_number_gt 1504
_reflns_number_total 2279
_reflns_threshold_expression I>3\s(I)
_cod_data_source_file je5053.cif
_cod_data_source_block Cr4_HH266
_cod_depositor_comments
;
The following automatic conversions were performed:

data item '_cell_measurement_temperature' value 'none' was changed to
'?' -- the value is undefined or not given.

Automatic conversion script
Id: cif_fix_values 8170 2020-07-09 18:12:32Z antanas 
;
_cod_original_cell_volume 835.5244
_cod_original_sg_symbol_H-M 'R -3 m'
_cod_database_code 2312501

loop_
_space_group_symop_id
_space_group_symop_operation_xyz
1 x,y,z
2 -y,x-y,z
3 -x+y,-x,z
4 y,x,-z
5 x-y,-y,-z
6 -x,-x+y,-z
7 -x,-y,-z
8 y,-x+y,-z
9 x-y,x,-z
10 -y,-x,z
11 -x+y,y,z
12 x,x-y,z
13 x+2/3,y+1/3,z+1/3
14 -y+2/3,x-y+1/3,z+1/3
15 -x+y+2/3,-x+1/3,z+1/3
16 y+2/3,x+1/3,-z+1/3
17 x-y+2/3,-y+1/3,-z+1/3
18 -x+2/3,-x+y+1/3,-z+1/3
19 -x+2/3,-y+1/3,-z+1/3
20 y+2/3,-x+y+1/3,-z+1/3
21 x-y+2/3,x+1/3,-z+1/3
22 -y+2/3,-x+1/3,z+1/3
23 -x+y+2/3,y+1/3,z+1/3
24 x+2/3,x-y+1/3,z+1/3
25 x+1/3,y+2/3,z+2/3
26 -y+1/3,x-y+2/3,z+2/3
27 -x+y+1/3,-x+2/3,z+2/3
28 y+1/3,x+2/3,-z+2/3
29 x-y+1/3,-y+2/3,-z+2/3
30 -x+1/3,-x+y+2/3,-z+2/3
31 -x+1/3,-y+2/3,-z+2/3
32 y+1/3,-x+y+2/3,-z+2/3
33 x-y+1/3,x+2/3,-z+2/3
34 -y+1/3,-x+2/3,z+2/3
35 -x+y+1/3,y+2/3,z+2/3
36 x+1/3,x-y+2/3,z+2/3

loop_
_atom_site_label
_atom_site_type_symbol
_atom_site_fract_x
_atom_site_fract_y
_atom_site_fract_z
_atom_site_adp_type
_atom_site_U_iso_or_equiv
_atom_site_site_symmetry_multiplicity
_atom_site_occupancy
_atom_site_calc_flag
_atom_site_refinement_flags
_atom_site_disorder_assembly
_atom_site_disorder_group
Sn1 Sn -0.333333 0.333333 0.76046(7) Uiso 0.0053(6) 6 1 d . . .
Ge1 Ge 0.333333 0.666667 0.72874(11) Uiso 0.0081(8) 6 1 d . . .
Ge2 Ge -0.166667 0.666667 0.666667 Uiso 0.0080(6) 9 1 d . . .
Ge3 Ge 0.166667 0.333333 0.833333 Uiso 0.0065(6) 9 1 d . . .
N2 N -0.0166(13) 0.4917(7) 0.7084(2) Uiso 0.0055(12) 18 1 d . . .
O2 O -0.1553(8) 0.1553(8) 0.7962(2) Uiso 0.0188(16) 18 1 d . . .
O1 O 0 1 0.7004(3) Uiso 0.0022(18) 6 1 d . . .
N1 N 0.333333 0.666667 0.7957(3) Uiso -0.0035(17) 6 1 d . . .

loop_
_atom_type_symbol
_atom_type_scat_source
Ge International_Tables_Vol_C
N International_Tables_Vol_C
O International_Tables_Vol_C
Sn International_Tables_Vol_C

loop_
_exptl_crystal_face_index_h
_exptl_crystal_face_index_k
_exptl_crystal_face_index_l
_exptl_crystal_face_perp_dist
? ? ? ?

loop_
_geom_angle_atom_site_label_1
_geom_angle_atom_site_label_2
_geom_angle_atom_site_label_3
_geom_angle_site_symmetry_1
_geom_angle_site_symmetry_2
_geom_angle_site_symmetry_3
_geom_angle
_geom_angle_publ_flag
N2 Sn1 N2 . . 2_565 79.4(2) ?
N2 Sn1 N2 . . 3_455 79.4(2) ?
N2 Sn1 O2 . . . 90.5(2) ?
N2 Sn1 O2 . . 2_565 90.50(18) ?
N2 Sn1 O2 . . 3_455 166.8(2) ?
N2 Sn1 N2 2_565 . 3_455 79.4(3) ?
N2 Sn1 O2 2_565 . . 166.8(3) ?
N2 Sn1 O2 2_565 . 2_565 90.5(3) ?
N2 Sn1 O2 2_565 . 3_455 90.5(2) ?
N2 Sn1 O2 3_455 . . 90.5(3) ?
N2 Sn1 O2 3_455 . 2_565 166.8(2) ?
N2 Sn1 O2 3_455 . 3_455 90.5(2) ?
O2 Sn1 O2 . . 2_565 98.1(2) ?
O2 Sn1 O2 . . 3_455 98.1(2) ?
O2 Sn1 O2 2_565 . 3_455 98.1(2) ?
N2 Ge1 N2 . . 2_665 110.9(2) ?
N2 Ge1 N2 . . 3_565 110.9(3) ?
N2 Ge1 N1 . . . 108.0(2) ?
N2 Ge1 N2 2_665 . 3_565 110.9(3) ?
N2 Ge1 N1 2_665 . . 108.0(2) ?
N2 Ge1 N1 3_565 . . 108.0(2) ?
Ge2 Ge2 Ge2 2_565 . 2_675 180 ?
Ge2 Ge2 Ge2 2_565 . 3_455 60 ?
Ge2 Ge2 Ge2 2_565 . 3_465 120 ?
Ge2 Ge2 N2 2_565 . . 87.94(13) ?
Ge2 Ge2 N2 2_565 . 2_565 43.80(19) ?
Ge2 Ge2 N2 2_565 . 17_566 136.20(12) ?
Ge2 Ge2 N2 2_565 . 18_456 92.06(16) ?
Ge2 Ge2 O1 2_565 . . 138.97(13) ?
Ge2 Ge2 O1 2_565 . 16_356 41.03(13) ?
Ge2 Ge2 Ge2 2_675 . 3_455 120 ?
Ge2 Ge2 Ge2 2_675 . 3_465 60 ?
Ge2 Ge2 N2 2_675 . . 92.06(13) ?
Ge2 Ge2 N2 2_675 . 2_565 136.20(19) ?
Ge2 Ge2 N2 2_675 . 17_566 43.80(12) ?
Ge2 Ge2 N2 2_675 . 18_456 87.94(16) ?
Ge2 Ge2 O1 2_675 . . 41.03(13) ?
Ge2 Ge2 O1 2_675 . 16_356 138.97(13) ?
Ge2 Ge2 Ge2 3_455 . 3_465 180 ?
Ge2 Ge2 N2 3_455 . . 43.80(12) ?
Ge2 Ge2 N2 3_455 . 2_565 87.9(3) ?
Ge2 Ge2 N2 3_455 . 17_566 92.06(17) ?
Ge2 Ge2 N2 3_455 . 18_456 136.20(19) ?
Ge2 Ge2 O1 3_455 . . 138.97(13) ?
Ge2 Ge2 O1 3_455 . 16_356 41.03(13) ?
Ge2 Ge2 N2 3_465 . . 136.20(12) ?
Ge2 Ge2 N2 3_465 . 2_565 92.1(3) ?
Ge2 Ge2 N2 3_465 . 17_566 87.94(17) ?
Ge2 Ge2 N2 3_465 . 18_456 43.80(19) ?
Ge2 Ge2 O1 3_465 . . 41.03(13) ?
Ge2 Ge2 O1 3_465 . 16_356 138.97(13) ?
N2 Ge2 N2 . . 2_565 86.6(3) ?
N2 Ge2 N2 . . 17_566 93.4(3) ?
N2 Ge2 N2 . . 18_456 180 ?
N2 Ge2 O1 . . . 95.47(19) ?
N2 Ge2 O1 . . 16_356 84.53(19) ?
N2 Ge2 N2 2_565 . 17_566 180 ?
N2 Ge2 N2 2_565 . 18_456 93.4(3) ?
N2 Ge2 O1 2_565 . . 95.5(3) ?
N2 Ge2 O1 2_565 . 16_356 84.5(3) ?
N2 Ge2 N2 17_566 . 18_456 86.6(3) ?
N2 Ge2 O1 17_566 . . 84.53(19) ?
N2 Ge2 O1 17_566 . 16_356 95.47(19) ?
N2 Ge2 O1 18_456 . . 84.5(2) ?
N2 Ge2 O1 18_456 . 16_356 95.5(2) ?
O1 Ge2 O1 . . 16_356 180 ?
Ge3 Ge3 Ge3 2_555 . 2_665 180 ?
Ge3 Ge3 Ge3 2_555 . 3_555 60 ?
Ge3 Ge3 Ge3 2_555 . 3_565 120 ?
Ge3 Ge3 O2 2_555 . . 41.12(15) ?
Ge3 Ge3 O2 2_555 . 3_555 87.05(12) ?
Ge3 Ge3 O2 2_555 . 28_556 138.88(15) ?
Ge3 Ge3 O2 2_555 . 29_556 92.95(12) ?
Ge3 Ge3 N1 2_555 . . 137.11(13) ?
Ge3 Ge3 N1 2_555 . 28_446 42.89(13) ?
Ge3 Ge3 Ge3 2_665 . 3_555 120 ?
Ge3 Ge3 Ge3 2_665 . 3_565 60 ?
Ge3 Ge3 O2 2_665 . . 138.88(15) ?
Ge3 Ge3 O2 2_665 . 3_555 92.95(12) ?
Ge3 Ge3 O2 2_665 . 28_556 41.12(15) ?
Ge3 Ge3 O2 2_665 . 29_556 87.05(12) ?
Ge3 Ge3 N1 2_665 . . 42.89(13) ?
Ge3 Ge3 N1 2_665 . 28_446 137.11(13) ?
Ge3 Ge3 Ge3 3_555 . 3_565 180 ?
Ge3 Ge3 O2 3_555 . . 87.05(15) ?
Ge3 Ge3 O2 3_555 . 3_555 41.12(14) ?
Ge3 Ge3 O2 3_555 . 28_556 92.95(15) ?
Ge3 Ge3 O2 3_555 . 29_556 138.88(14) ?
Ge3 Ge3 N1 3_555 . . 137.11(13) ?
Ge3 Ge3 N1 3_555 . 28_446 42.89(13) ?
Ge3 Ge3 O2 3_565 . . 92.95(15) ?
Ge3 Ge3 O2 3_565 . 3_555 138.88(14) ?
Ge3 Ge3 O2 3_565 . 28_556 87.05(15) ?
Ge3 Ge3 O2 3_565 . 29_556 41.12(14) ?
Ge3 Ge3 N1 3_565 . . 42.89(13) ?
Ge3 Ge3 N1 3_565 . 28_446 137.11(13) ?
O2 Ge3 O2 . . 3_555 89.2(2) ?
O2 Ge3 O2 . . 28_556 180 ?
O2 Ge3 O2 . . 29_556 90.8(2) ?
O2 Ge3 N1 . . . 96.0(2) ?
O2 Ge3 N1 . . 28_446 84.0(2) ?
O2 Ge3 O2 3_555 . 28_556 90.8(2) ?
O2 Ge3 O2 3_555 . 29_556 180 ?
O2 Ge3 N1 3_555 . . 96.04(19) ?
O2 Ge3 N1 3_555 . 28_446 83.96(19) ?
O2 Ge3 O2 28_556 . 29_556 89.2(2) ?
O2 Ge3 N1 28_556 . . 84.0(2) ?
O2 Ge3 N1 28_556 . 28_446 96.0(2) ?
O2 Ge3 N1 29_556 . . 83.96(19) ?
O2 Ge3 N1 29_556 . 28_446 96.04(19) ?
N1 Ge3 N1 . . 28_446 180 ?
Sn1 N2 Ge1 . . . 119.5(3) ?
Sn1 N2 Ge2 . . . 96.7(3) ?
Sn1 N2 Ge2 . . 3_455 96.68(17) ?
Sn1 N2 N2 . . 2_565 50.3(2) ?
Sn1 N2 N2 . . 3_455 50.32(17) ?
Sn1 N2 N2 . . 16_456 139.60(18) ?
Sn1 N2 N2 . . 17_566 139.6(4) ?
Sn1 N2 O1 . . 1_545 94.20(16) ?
Sn1 N2 O1 . . . 94.2(3) ?
Sn1 N2 O1 . . 16_356 95.5(3) ?
Ge1 N2 Ge2 . . . 122.44(19) ?
Ge1 N2 Ge2 . . 3_455 122.4(4) ?
Ge1 N2 N2 . . 2_565 145.5(3) ?
Ge1 N2 N2 . . 3_455 145.5(3) ?
Ge1 N2 N2 . . 16_456 87.7(3) ?
Ge1 N2 N2 . . 17_566 87.7(2) ?
Ge1 N2 O1 . . 1_545 89.8(3) ?
Ge1 N2 O1 . . . 89.81(13) ?
Ge1 N2 O1 . . 16_356 145.0(3) ?
Ge2 N2 Ge2 . . 3_455 92.4(2) ?
Ge2 N2 N2 . . 2_565 46.7(2) ?
Ge2 N2 N2 . . 3_455 92.1(3) ?
Ge2 N2 N2 . . 16_456 91.3(2) ?
Ge2 N2 N2 . . 17_566 43.3(2) ?
Ge2 N2 O1 . . 1_545 133.2(3) ?
Ge2 N2 O1 . . . 41.11(15) ?
Ge2 N2 O1 . . 16_356 46.34(13) ?
Ge2 N2 N2 3_455 . 2_565 92.1(3) ?
Ge2 N2 N2 3_455 . 3_455 46.70(18) ?
Ge2 N2 N2 3_455 . 16_456 43.30(15) ?
Ge2 N2 N2 3_455 . 17_566 91.3(2) ?
Ge2 N2 O1 3_455 . 1_545 41.11(16) ?
Ge2 N2 O1 3_455 . . 133.2(3) ?
Ge2 N2 O1 3_455 . 16_356 46.34(12) ?
N2 N2 N2 2_565 . 3_455 60.0(3) ?
N2 N2 N2 2_565 . 16_456 121.4(3) ?
N2 N2 N2 2_565 . 17_566 90.0(3) ?
N2 N2 O1 2_565 . 1_545 121.5(2) ?
N2 N2 O1 2_565 . . 61.7(2) ?
N2 N2 O1 2_565 . 16_356 58.6(2) ?
N2 N2 N2 3_455 . 16_456 90.0(2) ?
N2 N2 N2 3_455 . 17_566 121.4(3) ?
N2 N2 O1 3_455 . 1_545 61.7(2) ?
N2 N2 O1 3_455 . . 121.5(3) ?
N2 N2 O1 3_455 . 16_356 58.60(19) ?
N2 N2 N2 16_456 . 17_566 62.7(2) ?
N2 N2 O1 16_456 . 1_545 53.9(2) ?
N2 N2 O1 16_456 . . 116.6(3) ?
N2 N2 O1 16_456 . 16_356 62.76(17) ?
N2 N2 O1 17_566 . 1_545 116.6(3) ?
N2 N2 O1 17_566 . . 53.9(2) ?
N2 N2 O1 17_566 . 16_356 62.76(19) ?
O1 N2 O1 1_545 . . 170.5(3) ?
O1 N2 O1 1_545 . 16_356 87.45(17) ?
O1 N2 O1 . . 16_356 87.5(2) ?
Sn1 O2 Ge3 . . . 126.3(2) ?
Sn1 O2 Ge3 . . 2_555 126.3(2) ?
Sn1 O2 O2 . . 2_555 139.1(3) ?
Sn1 O2 O2 . . 3_555 139.1(3) ?
Sn1 O2 O2 . . 29_556 94.9(2) ?
Sn1 O2 O2 . . 30_446 94.9(2) ?
Sn1 O2 N1 . . 1_445 87.87(16) ?
Sn1 O2 N1 . . . 87.87(16) ?
Sn1 O2 N1 . . 28_446 155.9(3) ?
Ge3 O2 Ge3 . . 2_555 97.8(3) ?
Ge3 O2 O2 . . 2_555 92.9(2) ?
Ge3 O2 O2 . . 3_555 45.42(15) ?
Ge3 O2 O2 . . 29_556 44.58(18) ?
Ge3 O2 O2 . . 30_446 98.0(3) ?
Ge3 O2 N1 . . 1_445 140.4(3) ?
Ge3 O2 N1 . . . 42.70(14) ?
Ge3 O2 N1 . . 28_446 48.91(13) ?
Ge3 O2 O2 2_555 . 2_555 45.42(15) ?
Ge3 O2 O2 2_555 . 3_555 92.9(2) ?
Ge3 O2 O2 2_555 . 29_556 98.0(3) ?
Ge3 O2 O2 2_555 . 30_446 44.58(18) ?
Ge3 O2 N1 2_555 . 1_445 42.70(14) ?
Ge3 O2 N1 2_555 . . 140.4(3) ?
Ge3 O2 N1 2_555 . 28_446 48.91(13) ?
O2 O2 O2 2_555 . 3_555 60.00(16) ?
O2 O2 O2 2_555 . 29_556 124.4(3) ?
O2 O2 O2 2_555 . 30_446 90.0(2) ?
O2 O2 N1 2_555 . 1_445 62.26(11) ?
O2 O2 N1 2_555 . . 122.26(19) ?
O2 O2 N1 2_555 . 28_446 58.85(19) ?
O2 O2 O2 3_555 . 29_556 90.0(2) ?
O2 O2 O2 3_555 . 30_446 124.4(3) ?
O2 O2 N1 3_555 . 1_445 122.26(19) ?
O2 O2 N1 3_555 . . 62.26(11) ?
O2 O2 N1 3_555 . 28_446 58.85(19) ?
O2 O2 O2 29_556 . 30_446 68.8(2) ?
O2 O2 N1 29_556 . 1_445 123.8(3) ?
O2 O2 N1 29_556 . . 55.03(19) ?
O2 O2 N1 29_556 . 28_446 65.6(2) ?
O2 O2 N1 30_446 . 1_445 55.03(19) ?
O2 O2 N1 30_446 . . 123.8(3) ?
O2 O2 N1 30_446 . 28_446 65.6(2) ?
N1 O2 N1 1_445 . . 175.4(2) ?
N1 O2 N1 1_445 . 28_446 91.61(18) ?
N1 O2 N1 . . 28_446 91.61(18) ?
Ge2 O1 Ge2 . . 2_675 97.9(3) ?
Ge2 O1 Ge2 . . 3_465 97.9(3) ?
Ge2 O1 N2 . . . 43.42(12) ?
Ge2 O1 N2 . . 1_565 141.0(2) ?
Ge2 O1 N2 . . 2_565 43.42(13) ?
Ge2 O1 N2 . . 2_675 141.0(3) ?
Ge2 O1 N2 . . 3_465 93.60(14) ?
Ge2 O1 N2 . . 3_565 93.60(14) ?
Ge2 O1 N2 . . 16_466 97.6(3) ?
Ge2 O1 N2 . . 17_566 49.13(17) ?
Ge2 O1 N2 . . 18_456 49.1(2) ?
Ge2 O1 Ge2 2_675 . 3_465 97.9(3) ?
Ge2 O1 N2 2_675 . . 93.60(14) ?
Ge2 O1 N2 2_675 . 1_565 93.60(14) ?
Ge2 O1 N2 2_675 . 2_565 141.0(3) ?
Ge2 O1 N2 2_675 . 2_675 43.42(13) ?
Ge2 O1 N2 2_675 . 3_465 141.0(2) ?
Ge2 O1 N2 2_675 . 3_565 43.42(12) ?
Ge2 O1 N2 2_675 . 16_466 49.13(18) ?
Ge2 O1 N2 2_675 . 17_566 49.13(18) ?
Ge2 O1 N2 2_675 . 18_456 97.6(3) ?
Ge2 O1 N2 3_465 . . 141.0(2) ?
Ge2 O1 N2 3_465 . 1_565 43.42(12) ?
Ge2 O1 N2 3_465 . 2_565 93.60(16) ?
Ge2 O1 N2 3_465 . 2_675 93.60(17) ?
Ge2 O1 N2 3_465 . 3_465 43.42(12) ?
Ge2 O1 N2 3_465 . 3_565 141.0(2) ?
Ge2 O1 N2 3_465 . 16_466 49.13(18) ?
Ge2 O1 N2 3_465 . 17_566 97.6(3) ?
Ge2 O1 N2 3_465 . 18_456 49.1(2) ?
N2 O1 N2 . . 1_565 170.5(3) ?
N2 O1 N2 . . 2_565 56.5(2) ?
N2 O1 N2 . . 2_675 119.4(2) ?
N2 O1 N2 . . 3_465 119.41(19) ?
N2 O1 N2 . . 3_565 63.08(19) ?
N2 O1 N2 . . 16_466 126.1(3) ?
N2 O1 N2 . . 17_566 63.33(17) ?
N2 O1 N2 . . 18_456 92.5(3) ?
N2 O1 N2 1_565 . 2_565 119.4(2) ?
N2 O1 N2 1_565 . 2_675 63.1(2) ?
N2 O1 N2 1_565 . 3_465 56.53(18) ?
N2 O1 N2 1_565 . 3_565 119.41(19) ?
N2 O1 N2 1_565 . 16_466 63.3(2) ?
N2 O1 N2 1_565 . 17_566 126.1(3) ?
N2 O1 N2 1_565 . 18_456 92.5(3) ?
N2 O1 N2 2_565 . 2_675 170.5(3) ?
N2 O1 N2 2_565 . 3_465 63.1(2) ?
N2 O1 N2 2_565 . 3_565 119.4(2) ?
N2 O1 N2 2_565 . 16_466 126.1(3) ?
N2 O1 N2 2_565 . 17_566 92.5(2) ?
N2 O1 N2 2_565 . 18_456 63.33(18) ?
N2 O1 N2 2_675 . 3_465 119.4(2) ?
N2 O1 N2 2_675 . 3_565 56.5(2) ?
N2 O1 N2 2_675 . 16_466 63.33(16) ?
N2 O1 N2 2_675 . 17_566 92.5(2) ?
N2 O1 N2 2_675 . 18_456 126.1(3) ?
N2 O1 N2 3_465 . 3_565 170.5(3) ?
N2 O1 N2 3_465 . 16_466 92.5(2) ?
N2 O1 N2 3_465 . 17_566 126.1(3) ?
N2 O1 N2 3_465 . 18_456 63.3(2) ?
N2 O1 N2 3_565 . 16_466 92.5(2) ?
N2 O1 N2 3_565 . 17_566 63.3(2) ?
N2 O1 N2 3_565 . 18_456 126.1(3) ?
N2 O1 N2 16_466 . 17_566 62.8(3) ?
N2 O1 N2 16_466 . 18_456 62.8(2) ?
N2 O1 N2 17_566 . 18_456 62.8(3) ?
Ge1 N1 Ge3 . . . 122.22(19) ?
Ge1 N1 Ge3 . . 2_665 122.22(19) ?
Ge1 N1 Ge3 . . 3_565 122.22(19) ?
Ge1 N1 O2 . . . 90.32(19) ?
Ge1 N1 O2 . . 1_665 90.32(19) ?
Ge1 N1 O2 . . 2_565 90.32(19) ?
Ge1 N1 O2 . . 2_665 90.32(19) ?
Ge1 N1 O2 . . 3_555 90.32(19) ?
Ge1 N1 O2 . . 3_565 90.32(19) ?
Ge1 N1 O2 . . 28_556 143.32(16) ?
Ge1 N1 O2 . . 29_556 143.32(16) ?
Ge1 N1 O2 . . 30_556 143.32(16) ?
Ge3 N1 Ge3 . . 2_665 94.2(3) ?
Ge3 N1 Ge3 . . 3_565 94.2(3) ?
Ge3 N1 O2 . . . 41.26(12) ?
Ge3 N1 O2 . . 1_665 135.4(3) ?
Ge3 N1 O2 . . 2_565 91.74(14) ?
Ge3 N1 O2 . . 2_665 91.74(14) ?
Ge3 N1 O2 . . 3_555 41.26(12) ?
Ge3 N1 O2 . . 3_565 135.4(3) ?
Ge3 N1 O2 . . 28_556 47.13(15) ?
Ge3 N1 O2 . . 29_556 47.13(17) ?
Ge3 N1 O2 . . 30_556 94.5(3) ?
Ge3 N1 Ge3 2_665 . 3_565 94.2(3) ?
Ge3 N1 O2 2_665 . . 135.4(3) ?
Ge3 N1 O2 2_665 . 1_665 41.26(12) ?
Ge3 N1 O2 2_665 . 2_565 135.4(3) ?
Ge3 N1 O2 2_665 . 2_665 41.26(12) ?
Ge3 N1 O2 2_665 . 3_555 91.74(14) ?
Ge3 N1 O2 2_665 . 3_565 91.74(14) ?
Ge3 N1 O2 2_665 . 28_556 47.13(15) ?
Ge3 N1 O2 2_665 . 29_556 94.5(3) ?
Ge3 N1 O2 2_665 . 30_556 47.13(17) ?
Ge3 N1 O2 3_565 . . 91.74(14) ?
Ge3 N1 O2 3_565 . 1_665 91.74(14) ?
Ge3 N1 O2 3_565 . 2_565 41.26(12) ?
Ge3 N1 O2 3_565 . 2_665 135.4(3) ?
Ge3 N1 O2 3_565 . 3_555 135.4(3) ?
Ge3 N1 O2 3_565 . 3_565 41.26(12) ?
Ge3 N1 O2 3_565 . 28_556 94.5(3) ?
Ge3 N1 O2 3_565 . 29_556 47.13(18) ?
Ge3 N1 O2 3_565 . 30_556 47.13(18) ?
O2 N1 O2 . . 1_665 175.44(16) ?
O2 N1 O2 . . 2_565 64.51(15) ?
O2 N1 O2 . . 2_665 120.00(15) ?
O2 N1 O2 . . 3_555 55.48(15) ?
O2 N1 O2 . . 3_565 120.00(15) ?
O2 N1 O2 . . 28_556 88.39(18) ?
O2 N1 O2 . . 29_556 59.36(16) ?
O2 N1 O2 . . 30_556 121.6(3) ?
O2 N1 O2 1_665 . 2_565 120.00(15) ?
O2 N1 O2 1_665 . 2_665 55.48(15) ?
O2 N1 O2 1_665 . 3_555 120.00(15) ?
O2 N1 O2 1_665 . 3_565 64.51(15) ?
O2 N1 O2 1_665 . 28_556 88.39(18) ?
O2 N1 O2 1_665 . 29_556 121.6(3) ?
O2 N1 O2 1_665 . 30_556 59.36(16) ?
O2 N1 O2 2_565 . 2_665 175.44(16) ?
O2 N1 O2 2_565 . 3_555 120.00(15) ?
O2 N1 O2 2_565 . 3_565 55.48(15) ?
O2 N1 O2 2_565 . 28_556 121.6(3) ?
O2 N1 O2 2_565 . 29_556 59.4(2) ?
O2 N1 O2 2_565 . 30_556 88.4(2) ?
O2 N1 O2 2_665 . 3_555 64.51(15) ?
O2 N1 O2 2_665 . 3_565 120.00(15) ?
O2 N1 O2 2_665 . 28_556 59.36(17) ?
O2 N1 O2 2_665 . 29_556 121.6(3) ?
O2 N1 O2 2_665 . 30_556 88.4(2) ?
O2 N1 O2 3_555 . 3_565 175.44(16) ?
O2 N1 O2 3_555 . 28_556 59.36(17) ?
O2 N1 O2 3_555 . 29_556 88.4(2) ?
O2 N1 O2 3_555 . 30_556 121.6(3) ?
O2 N1 O2 3_565 . 28_556 121.6(3) ?
O2 N1 O2 3_565 . 29_556 88.4(2) ?
O2 N1 O2 3_565 . 30_556 59.4(2) ?
O2 N1 O2 28_556 . 29_556 62.3(2) ?
O2 N1 O2 28_556 . 30_556 62.3(2) ?
O2 N1 O2 29_556 . 30_556 62.3(2) ?

loop_
_geom_bond_atom_site_label_1
_geom_bond_atom_site_label_2
_geom_bond_site_symmetry_1
_geom_bond_site_symmetry_2
_geom_bond_distance
_geom_bond_publ_flag
Sn1 N2 . . 2.175(6) ?
Sn1 N2 . 2_565 2.175(7) ?
Sn1 N2 . 3_455 2.175(6) ?
Sn1 O2 . . 2.067(6) ?
Sn1 O2 . 2_565 2.067(6) ?
Sn1 O2 . 3_455 2.067(6) ?
Ge1 N2 . . 1.862(7) ?
Ge1 N2 . 2_665 1.862(8) ?
Ge1 N2 . 3_565 1.862(7) ?
Ge1 N1 . . 1.889(8) ?
Ge2 Ge2 . 2_565 2.923 ?
Ge2 Ge2 . 2_675 2.923 ?
Ge2 Ge2 . 3_455 2.923 ?
Ge2 Ge2 . 3_465 2.923 ?
Ge2 N2 . . 2.025(7) ?
Ge2 N2 . 2_565 2.025(4) ?
Ge2 N2 . 17_566 2.025(7) ?
Ge2 N2 . 18_456 2.025(9) ?
Ge2 O1 . . 1.937(4) ?
Ge2 O1 . 16_356 1.937(4) ?
Ge3 Ge3 . 2_555 2.923 ?
Ge3 Ge3 . 2_665 2.923 ?
Ge3 Ge3 . 3_555 2.923 ?
Ge3 Ge3 . 3_565 2.923 ?
Ge3 O2 . . 1.940(5) ?
Ge3 O2 . 3_555 1.940(6) ?
Ge3 O2 . 28_556 1.940(5) ?
Ge3 O2 . 29_556 1.940(6) ?
Ge3 N1 . . 1.995(4) ?
Ge3 N1 . 28_446 1.995(4) ?
N2 N2 . 2_565 2.778(10) ?
N2 N2 . 3_455 2.778(7) ?
N2 N2 . 16_456 2.948(9) ?
N2 N2 . 17_566 2.948(7) ?
N2 O1 . 1_545 2.933(6) ?
N2 O1 . . 2.933(5) ?
N2 O1 . 16_356 2.666(9) ?
O2 O2 . 2_555 2.723(8) ?
O2 O2 . 3_555 2.723(8) ?
O2 O2 . 29_556 2.763(8) ?
O2 O2 . 30_446 2.763(8) ?
O2 N1 . 1_445 2.925(3) ?
O2 N1 . . 2.925(3) ?
O2 N1 . 28_446 2.632(9) ?

loop_
_reflns_scale_group_code
_reflns_scale_meas_intensity
1 1924.295
2 2257.950
3 2299.944
4 2385.083
5 2313.908
6 2214.948
7 2322.837
8 2234.659
9 2238.947
10 2189.091
11 2093.939
12 2343.094
13 2226.078
14 2286.848
15 2438.183
16 2309.632
17 2673.351
18 2606.084
19 2589.446
20 2711.843
21 2730.652
22 2647.550
23 2633.833
24 2643.312
25 2770.148
26 2354.755
27 2251.102
28 2360.580
29 2979.594
30 2679.415
31 2733.859
32 2925.665
33 2898.727
34 2703.228
35 2675.029
36 2684.800
37 2484.393
38 2642.173
39 2604.639
40 2578.676
41 2520.942
42 2788.757
43 2326.313
44 2526.082
45 2600.918
46 2330.633
47 2515.592
48 2388.521
49 2480.882
50 2533.221
51 2363.461
52 2302.879
53 2579.460
54 2576.293
55 2667.258
56 2566.559
57 2663.105
58 2550.720
59 2581.436
60 2467.658
61 2571.690
62 2477.740
63 2586.477
64 2454.067
65 2098.330
66 2363.038
67 2295.502
68 2055.906
69 2205.808
70 2081.115
71 2360.846
